data_1503186
loop_
_publ_author_name
'Shintani, Ryo'
'Soh, Ying-Teck'
'Hayashi, Tamio'

_publ_section_title
;
 Rhodium-catalyzed asymmetric arylation of azomethine imines.
;
_journal_issue 18
_journal_name_full 'Organic letters'
_journal_page_first 4106
_journal_page_last 4109
_journal_paper_doi 10.1021/ol101700v
_journal_volume 12
_journal_year 2010
_chemical_formula_sum 'C30 H28 B Cl2 F N2 O'
_chemical_formula_weight 533.25
_chemical_name_systematic
; 
 ? 
;
_space_group_IT_number 61
_symmetry_cell_setting orthorhombic
_symmetry_space_group_name_Hall '-P 2ac 2ab'
_symmetry_space_group_name_H-M 'P b c a'
_atom_sites_solution_hydrogens geom
_atom_sites_solution_primary direct
_atom_sites_solution_secondary difmap
_audit_creation_method SHELXL-97
_cell_angle_alpha 90.00
_cell_angle_beta 90.00
_cell_angle_gamma 90.00
_cell_formula_units_Z 8
_cell_length_a 15.361(3)
_cell_length_b 14.451(4)
_cell_length_c 23.729(5)
_cell_measurement_temperature 123(2)
_cell_measurement_theta_max 27.48
_cell_measurement_theta_min 3.00
_cell_volume 5267(2)
_computing_structure_refinement 'SHELXL-97 (Sheldrick, 1997)'
_computing_structure_solution 'SHELXS-97 (Sheldrick, 1990)'
_diffrn_ambient_temperature 123(2)
_diffrn_measured_fraction_theta_full 0.999
_diffrn_measured_fraction_theta_max 0.999
_diffrn_radiation_monochromator graphite
_diffrn_radiation_source 'fine-focus sealed tube'
_diffrn_radiation_type MoK\a
_diffrn_radiation_wavelength 0.71075
_diffrn_reflns_av_R_equivalents 0.0952
_diffrn_reflns_av_sigmaI/netI 0.0602
_diffrn_reflns_limit_h_max 19
_diffrn_reflns_limit_h_min -19
_diffrn_reflns_limit_k_max 18
_diffrn_reflns_limit_k_min -18
_diffrn_reflns_limit_l_max 30
_diffrn_reflns_limit_l_min -30
_diffrn_reflns_number 39716
_diffrn_reflns_theta_full 27.48
_diffrn_reflns_theta_max 27.48
_diffrn_reflns_theta_min 3.00
_exptl_absorpt_coefficient_mu 0.281
_exptl_absorpt_correction_type none
_exptl_crystal_colour colorless
_exptl_crystal_density_diffrn 1.345
_exptl_crystal_density_method 'not measured'
_exptl_crystal_description prism
_exptl_crystal_F_000 2224
_exptl_crystal_size_max 0.30
_exptl_crystal_size_mid 0.20
_exptl_crystal_size_min 0.10
_refine_diff_density_max 1.081
_refine_diff_density_min -1.006
_refine_diff_density_rms 0.086
_refine_ls_extinction_method none
_refine_ls_goodness_of_fit_ref 1.039
_refine_ls_hydrogen_treatment constr
_refine_ls_matrix_type full
_refine_ls_number_parameters 334
_refine_ls_number_reflns 6035
_refine_ls_number_restraints 0
_refine_ls_restrained_S_all 1.039
_refine_ls_R_factor_all 0.1484
_refine_ls_R_factor_gt 0.0991
_refine_ls_shift/su_max 0.000
_refine_ls_shift/su_mean 0.000
_refine_ls_structure_factor_coef Fsqd
_refine_ls_weighting_details 'calc w=1/[\s^2^(Fo^2^)+(0.1492P)^2^+9.2779P] where P=(Fo^2^+2Fc^2^)/3'
_refine_ls_weighting_scheme calc
_refine_ls_wR_factor_gt 0.2635
_refine_ls_wR_factor_ref 0.2982
_reflns_number_gt 3664
_reflns_number_total 6035
_reflns_threshold_expression >2sigma(I)
_cod_data_source_file ol101700v_si_001.cif
_cod_data_source_block f2plus
_cod_depositor_comments
;
The following automatic conversions were performed:

'_symmetry_cell_setting' value 'Orthorhombic' changed to
'orthorhombic' according to
/home/saulius/struct/CIF-dictionaries/cif_core.dic dictionary named
'cif_core.dic' version 2.4.2 from 2011-04-26.

Automatic conversion script
Id: cif_fix_values 1715 2011-07-08 13:25:40Z adriana 
;
_cod_original_cell_volume 5267.2(19)
_cod_original_sg_symbol_H-M Pbca
_cod_database_code 1503186

loop_
_symmetry_equiv_pos_as_xyz
'x, y, z'
'-x+1/2, -y, z+1/2'
'x+1/2, -y+1/2, -z'
'-x, y+1/2, -z+1/2'
'-x, -y, -z'
'x-1/2, y, -z-1/2'
'-x-1/2, y-1/2, z'
'x, -y-1/2, z-1/2'

loop_
_atom_site_label
_atom_site_type_symbol
_atom_site_fract_x
_atom_site_fract_y
_atom_site_fract_z
_atom_site_U_iso_or_equiv
_atom_site_adp_type
_atom_site_occupancy
_atom_site_symmetry_multiplicity
_atom_site_calc_flag
_atom_site_refinement_flags
Cl2 Cl 0.18423(12) 0.70250(18) 0.30716(7) 0.0979(7) Uani 1 1 d .
O1 O -0.02406(16) 0.34961(18) 0.48575(10) 0.0272(6) Uani 1 1 d .
Cl1 Cl 0.18658(17) 0.62815(17) 0.17456(9) 0.1100(8) Uani 1 1 d .
N1 N -0.2451(2) 0.3434(2) 0.48484(14) 0.0288(7) Uani 1 1 d .
N2 N -0.16621(19) 0.3398(2) 0.45653(13) 0.0285(7) Uani 1 1 d .
F1 F -0.48120(18) 0.3055(2) 0.42173(13) 0.0622(9) Uani 1 1 d .
C19 C 0.2447(3) 0.3961(3) 0.50299(18) 0.0359(9) Uani 1 1 d .
H1 H 0.2669 0.3977 0.5404 0.043 Uiso 1 1 calc R
C17 C 0.1217(2) 0.3705(2) 0.43955(16) 0.0269(8) Uani 1 1 d .
C11 C 0.0223(2) 0.2278(3) 0.41178(16) 0.0273(8) Uani 1 1 d .
C4 C -0.3200(2) 0.3423(3) 0.46006(18) 0.0329(9) Uani 1 1 d .
H2 H -0.3697 0.3434 0.4838 0.040 Uiso 1 1 calc R
C18 C 0.1578(2) 0.3729(3) 0.49366(17) 0.0292(8) Uani 1 1 d .
H3 H 0.1220 0.3581 0.5250 0.035 Uiso 1 1 calc R
C23 C -0.0229(2) 0.4046(3) 0.38133(16) 0.0284(8) Uani 1 1 d .
C1 C -0.1059(2) 0.3494(3) 0.49527(16) 0.0269(8) Uani 1 1 d .
C22 C 0.1778(2) 0.3936(3) 0.39513(17) 0.0311(9) Uani 1 1 d .
H4 H 0.1556 0.3942 0.3578 0.037 Uiso 1 1 calc R
C13 C 0.0803(3) 0.1017(3) 0.35414(17) 0.0353(9) Uani 1 1 d .
H5 H 0.1168 0.0821 0.3241 0.042 Uiso 1 1 calc R
C2 C -0.1394(2) 0.3625(3) 0.55395(16) 0.0321(9) Uani 1 1 d .
H6 H -0.1292 0.4264 0.5674 0.038 Uiso 1 1 calc R
H7 H -0.1120 0.3183 0.5804 0.038 Uiso 1 1 calc R
C12 C 0.0751(2) 0.1942(3) 0.36767(16) 0.0309(9) Uani 1 1 d .
H8 H 0.1084 0.2371 0.3464 0.037 Uiso 1 1 calc R
C3 C -0.2348(2) 0.3432(3) 0.54724(16) 0.0308(8) Uani 1 1 d .
H9 H -0.2507 0.2824 0.5635 0.037 Uiso 1 1 calc R
H10 H -0.2706 0.3921 0.5650 0.037 Uiso 1 1 calc R
C5 C -0.3362(3) 0.3395(3) 0.39995(18) 0.0372(10) Uani 1 1 d .
C24 C -0.0418(3) 0.4956(3) 0.39633(17) 0.0330(9) Uani 1 1 d .
H11 H -0.0296 0.5153 0.4337 0.040 Uiso 1 1 calc R
C6 C -0.4199(3) 0.3195(3) 0.3821(2) 0.0396(10) Uani 1 1 d .
C21 C 0.2646(2) 0.4155(3) 0.40402(19) 0.0353(9) Uani 1 1 d .
H12 H 0.3010 0.4295 0.3728 0.042 Uiso 1 1 calc R
B1 B 0.0222(3) 0.3367(3) 0.42738(18) 0.0282(9) Uani 1 1 d .
C28 C -0.0417(3) 0.3800(3) 0.32604(18) 0.0390(10) Uani 1 1 d .
H13 H -0.0310 0.3182 0.3142 0.047 Uiso 1 1 calc R
C16 C -0.0241(3) 0.1604(3) 0.4417(2) 0.0374(10) Uani 1 1 d .
H14 H -0.0600 0.1791 0.4723 0.045 Uiso 1 1 calc R
C20 C 0.2987(3) 0.4170(3) 0.45818(19) 0.0356(9) Uani 1 1 d .
H15 H 0.3581 0.4321 0.4643 0.043 Uiso 1 1 calc R
C14 C 0.0323(3) 0.0372(3) 0.3843(2) 0.0413(10) Uani 1 1 d .
H16 H 0.0351 -0.0266 0.3748 0.050 Uiso 1 1 calc R
C15 C -0.0194(3) 0.0668(3) 0.4281(2) 0.0456(11) Uani 1 1 d .
H17 H -0.0520 0.0231 0.4492 0.055 Uiso 1 1 calc R
C25 C -0.0778(3) 0.5585(3) 0.35866(19) 0.0449(11) Uani 1 1 d .
H18 H -0.0911 0.6196 0.3707 0.054 Uiso 1 1 calc R
C26 C -0.0944(3) 0.5321(4) 0.30358(19) 0.0501(12) Uani 1 1 d .
H19 H -0.1184 0.5749 0.2775 0.060 Uiso 1 1 calc R
C27 C -0.0757(3) 0.4431(4) 0.28720(18) 0.0480(12) Uani 1 1 d .
H20 H -0.0859 0.4244 0.2494 0.058 Uiso 1 1 calc R
C10 C -0.2744(3) 0.3570(5) 0.3574(2) 0.0608(16) Uani 1 1 d .
H21 H -0.2164 0.3726 0.3674 0.073 Uiso 1 1 calc R
C7 C -0.4439(3) 0.3133(3) 0.3262(2) 0.0530(13) Uani 1 1 d .
H22 H -0.5019 0.2983 0.3158 0.064 Uiso 1 1 calc R
C9 C -0.2977(4) 0.3517(6) 0.3015(2) 0.083(2) Uani 1 1 d .
H23 H -0.2553 0.3635 0.2732 0.100 Uiso 1 1 calc R
C8 C -0.3810(4) 0.3296(5) 0.2860(2) 0.0690(18) Uani 1 1 d .
H24 H -0.3956 0.3254 0.2472 0.083 Uiso 1 1 calc R
C29 C 0.1131(5) 0.5954(6) 0.2284(4) 0.098(2) Uani 1 1 d .
H25 H 0.0708 0.6461 0.2345 0.118 Uiso 1 1 calc R
H26 H 0.0803 0.5401 0.2160 0.118 Uiso 1 1 calc R
C30 C 0.1599(9) 0.5734(11) 0.2852(3) 0.228(9) Uani 1 1 d .
H27 H 0.2138 0.5369 0.2797 0.274 Uiso 1 1 calc R
H28 H 0.1212 0.5417 0.3124 0.274 Uiso 1 1 calc R

loop_
_atom_site_aniso_label
_atom_site_aniso_U_11
_atom_site_aniso_U_22
_atom_site_aniso_U_33
_atom_site_aniso_U_23
_atom_site_aniso_U_13
_atom_site_aniso_U_12
Cl2 0.0811(11) 0.162(2) 0.0506(9) -0.0128(10) 0.0106(8) -0.0491(12)
O1 0.0257(13) 0.0314(14) 0.0245(13) -0.0027(11) 0.0015(10) 0.0001(10)
Cl1 0.145(2) 0.1175(18) 0.0676(12) -0.0117(11) -0.0020(12) -0.0015(14)
N1 0.0257(16) 0.0284(16) 0.0322(17) -0.0011(14) 0.0031(13) 0.0003(12)
N2 0.0241(15) 0.0317(17) 0.0298(17) -0.0018(14) 0.0022(13) 0.0015(13)
F1 0.0383(15) 0.081(2) 0.068(2) 0.0262(16) -0.0150(14) -0.0165(14)
C19 0.035(2) 0.036(2) 0.036(2) 0.0008(17) -0.0103(18) 0.0003(17)
C17 0.0256(18) 0.0239(17) 0.031(2) -0.0033(15) -0.0012(15) 0.0031(14)
C11 0.0223(17) 0.031(2) 0.0281(19) -0.0028(15) -0.0062(14) 0.0006(15)
C4 0.0276(19) 0.031(2) 0.040(2) -0.0008(18) 0.0009(17) 0.0018(16)
C18 0.0278(18) 0.0277(19) 0.032(2) 0.0006(16) -0.0006(16) -0.0004(15)
C23 0.0240(17) 0.032(2) 0.029(2) -0.0002(16) 0.0027(15) -0.0010(15)
C1 0.0277(19) 0.0263(19) 0.0268(19) -0.0013(15) 0.0032(15) 0.0008(14)
C22 0.0311(19) 0.032(2) 0.030(2) -0.0038(16) 0.0017(16) -0.0024(15)
C13 0.036(2) 0.037(2) 0.033(2) -0.0111(17) -0.0038(17) 0.0054(17)
C2 0.032(2) 0.038(2) 0.0265(19) -0.0017(16) 0.0048(16) -0.0033(17)
C12 0.0304(19) 0.034(2) 0.0287(19) -0.0029(16) -0.0035(16) -0.0002(16)
C3 0.032(2) 0.031(2) 0.030(2) -0.0002(16) 0.0056(16) -0.0013(16)
C5 0.037(2) 0.036(2) 0.038(2) -0.0057(18) -0.0094(18) 0.0117(17)
C24 0.040(2) 0.029(2) 0.030(2) -0.0015(16) -0.0002(17) 0.0001(16)
C6 0.036(2) 0.028(2) 0.054(3) 0.0038(19) -0.011(2) 0.0054(17)
C21 0.0264(19) 0.033(2) 0.046(2) 0.0003(18) 0.0052(18) -0.0021(16)
B1 0.028(2) 0.031(2) 0.025(2) -0.0054(17) 0.0023(17) 0.0002(17)
C28 0.040(2) 0.044(2) 0.033(2) -0.0073(19) -0.0031(18) 0.0141(19)
C16 0.030(2) 0.034(2) 0.048(3) -0.0049(19) 0.0118(18) 0.0002(17)
C20 0.0262(19) 0.034(2) 0.047(3) -0.0012(19) -0.0033(18) -0.0029(16)
C14 0.038(2) 0.029(2) 0.057(3) -0.011(2) -0.001(2) -0.0016(17)
C15 0.038(2) 0.030(2) 0.069(3) -0.003(2) 0.011(2) -0.0041(18)
C25 0.059(3) 0.036(2) 0.040(3) 0.0035(19) 0.005(2) 0.006(2)
C26 0.066(3) 0.055(3) 0.030(2) 0.013(2) 0.003(2) 0.018(2)
C27 0.059(3) 0.062(3) 0.023(2) -0.001(2) -0.001(2) 0.017(2)
C10 0.038(3) 0.111(5) 0.034(3) -0.004(3) -0.001(2) 0.021(3)
C7 0.052(3) 0.041(3) 0.066(3) -0.004(2) -0.028(3) 0.009(2)
C9 0.052(3) 0.161(7) 0.037(3) -0.013(4) -0.005(2) 0.035(4)
C8 0.071(4) 0.096(5) 0.041(3) -0.019(3) -0.019(3) 0.036(3)
C29 0.087(5) 0.101(6) 0.107(6) 0.003(5) -0.015(5) -0.015(4)
C30 0.308(15) 0.332(17) 0.045(4) -0.033(7) 0.035(7) -0.284(15)

loop_
_atom_type_symbol
_atom_type_description
_atom_type_scat_dispersion_real
_atom_type_scat_dispersion_imag
_atom_type_scat_source
C C 0.0033 0.0016 'International Tables Vol C Tables 4.2.6.8 and 6.1.1.4'
H H 0.0000 0.0000 'International Tables Vol C Tables 4.2.6.8 and 6.1.1.4'
O O 0.0106 0.0060 'International Tables Vol C Tables 4.2.6.8 and 6.1.1.4'
N N 0.0061 0.0033 'International Tables Vol C Tables 4.2.6.8 and 6.1.1.4'
B B 0.0013 0.0007 'International Tables Vol C Tables 4.2.6.8 and 6.1.1.4'
F F 0.0171 0.0103 'International Tables Vol C Tables 4.2.6.8 and 6.1.1.4'
Cl Cl 0.1484 0.1585 'International Tables Vol C Tables 4.2.6.8 and 6.1.1.4'

loop_
_geom_angle_atom_site_label_1
_geom_angle_atom_site_label_2
_geom_angle_atom_site_label_3
_geom_angle
C1 O1 B1 127.0(3)
C4 N1 N2 123.8(3)
C4 N1 C3 123.2(3)
N2 N1 C3 112.9(3)
C1 N2 N1 105.9(3)
C20 C19 C18 120.4(4)
C20 C19 H1 119.8
C18 C19 H1 119.8
C18 C17 C22 116.2(3)
C18 C17 B1 122.8(3)
C22 C17 B1 120.9(3)
C16 C11 C12 115.4(4)
C16 C11 B1 124.1(3)
C12 C11 B1 120.4(3)
N1 C4 C5 127.0(4)
N1 C4 H2 116.5
C5 C4 H2 116.5
C19 C18 C17 122.1(4)
C19 C18 H3 119.0
C17 C18 H3 119.0
C28 C23 C24 116.1(4)
C28 C23 B1 124.7(4)
C24 C23 B1 119.1(3)
O1 C1 N2 124.8(3)
O1 C1 C2 120.2(3)
N2 C1 C2 115.0(3)
C21 C22 C17 122.1(4)
C21 C22 H4 119.0
C17 C22 H4 119.0
C12 C13 C14 120.1(4)
C12 C13 H5 120.0
C14 C13 H5 120.0
C1 C2 C3 102.3(3)
C1 C2 H6 111.3
C3 C2 H6 111.3
C1 C2 H7 111.3
C3 C2 H7 111.3
H6 C2 H7 109.2
C13 C12 C11 122.8(4)
C13 C12 H8 118.6
C11 C12 H8 118.6
N1 C3 C2 102.1(3)
N1 C3 H9 111.4
C2 C3 H9 111.4
N1 C3 H10 111.4
C2 C3 H10 111.4
H9 C3 H10 109.2
C6 C5 C10 116.3(4)
C6 C5 C4 117.9(4)
C10 C5 C4 125.7(4)
C25 C24 C23 122.4(4)
C25 C24 H11 118.8
C23 C24 H11 118.8
F1 C6 C7 118.4(4)
F1 C6 C5 117.8(4)
C7 C6 C5 123.8(5)
C22 C21 C20 120.5(4)
C22 C21 H12 119.8
C20 C21 H12 119.8
O1 B1 C11 108.6(3)
O1 B1 C23 109.2(3)
C11 B1 C23 115.7(3)
O1 B1 C17 103.5(3)
C11 B1 C17 109.3(3)
C23 B1 C17 109.8(3)
C23 C28 C27 122.2(4)
C23 C28 H13 118.9
C27 C28 H13 118.9
C15 C16 C11 122.1(4)
C15 C16 H14 119.0
C11 C16 H14 119.0
C19 C20 C21 118.8(4)
C19 C20 H15 120.6
C21 C20 H15 120.6
C15 C14 C13 119.1(4)
C15 C14 H16 120.4
C13 C14 H16 120.4
C14 C15 C16 120.5(4)
C14 C15 H17 119.7
C16 C15 H17 119.7
C26 C25 C24 120.0(4)
C26 C25 H18 120.0
C24 C25 H18 120.0
C27 C26 C25 119.1(4)
C27 C26 H19 120.4
C25 C26 H19 120.4
C26 C27 C28 120.2(4)
C26 C27 H20 119.9
C28 C27 H20 119.9
C9 C10 C5 120.4(5)
C9 C10 H21 119.8
C5 C10 H21 119.8
C8 C7 C6 117.9(5)
C8 C7 H22 121.1
C6 C7 H22 121.1
C8 C9 C10 120.9(6)
C8 C9 H23 119.6
C10 C9 H23 119.6
C9 C8 C7 120.7(5)
C9 C8 H24 119.7
C7 C8 H24 119.7
C30 C29 Cl1 112.6(6)
C30 C29 H25 109.1
Cl1 C29 H25 109.1
C30 C29 H26 109.1
Cl1 C29 H26 109.1
H25 C29 H26 107.8
C29 C30 Cl2 97.1(9)
C29 C30 H27 112.3
Cl2 C30 H27 112.3
C29 C30 H28 112.3
Cl2 C30 H28 112.3
H27 C30 H28 109.9

loop_
_geom_bond_atom_site_label_1
_geom_bond_atom_site_label_2
_geom_bond_distance
Cl2 C30 1.972(13)
O1 C1 1.278(4)
O1 B1 1.568(5)
Cl1 C29 1.768(9)
N1 C4 1.292(5)
N1 N2 1.387(4)
N1 C3 1.489(5)
N2 C1 1.312(5)
F1 C6 1.346(5)
C19 C20 1.382(6)
C19 C18 1.393(5)
C19 H1 0.9500
C17 C18 1.399(5)
C17 C22 1.401(5)
C17 B1 1.630(6)
C11 C16 1.401(6)
C11 C12 1.410(5)
C11 B1 1.617(6)
C4 C5 1.449(6)
C4 H2 0.9500
C18 H3 0.9500
C23 C28 1.389(6)
C23 C24 1.393(5)
C23 B1 1.624(6)
C1 C2 1.497(5)
C22 C21 1.387(5)
C22 H4 0.9500
C13 C12 1.377(6)
C13 C14 1.387(6)
C13 H5 0.9500
C2 C3 1.500(5)
C2 H6 0.9900
C2 H7 0.9900
C12 H8 0.9500
C3 H9 0.9900
C3 H10 0.9900
C5 C6 1.384(6)
C5 C10 1.409(7)
C24 C25 1.390(6)
C24 H11 0.9500
C6 C7 1.378(7)
C21 C20 1.388(6)
C21 H12 0.9500
C28 C27 1.398(6)
C28 H13 0.9500
C16 C15 1.393(6)
C16 H14 0.9500
C20 H15 0.9500
C14 C15 1.376(6)
C14 H16 0.9500
C15 H17 0.9500
C25 C26 1.385(7)
C25 H18 0.9500
C26 C27 1.374(7)
C26 H19 0.9500
C27 H20 0.9500
C10 C9 1.377(7)
C10 H21 0.9500
C7 C8 1.377(8)
C7 H22 0.9500
C9 C8 1.370(9)
C9 H23 0.9500
C8 H24 0.9500
C29 C30 1.561(14)
C29 H25 0.9900
C29 H26 0.9900
C30 H27 0.9900
C30 H28 0.9900

loop_
_geom_torsion_atom_site_label_1
_geom_torsion_atom_site_label_2
_geom_torsion_atom_site_label_3
_geom_torsion_atom_site_label_4
_geom_torsion
C4 N1 N2 C1 175.4(4)
C3 N1 N2 C1 -8.0(4)
N2 N1 C4 C5 -1.7(6)
C3 N1 C4 C5 -178.0(4)
C20 C19 C18 C17 -0.7(6)
C22 C17 C18 C19 -0.4(6)
B1 C17 C18 C19 175.7(4)
B1 O1 C1 N2 -1.3(6)
B1 O1 C1 C2 179.8(3)
N1 N2 C1 O1 179.9(3)
N1 N2 C1 C2 -1.2(4)
C18 C17 C22 C21 1.4(6)
B1 C17 C22 C21 -174.8(4)
O1 C1 C2 C3 -171.7(3)
N2 C1 C2 C3 9.3(5)
C14 C13 C12 C11 0.1(6)
C16 C11 C12 C13 0.7(6)
B1 C11 C12 C13 177.3(4)
C4 N1 C3 C2 -170.0(4)
N2 N1 C3 C2 13.4(4)
C1 C2 C3 N1 -12.4(4)
N1 C4 C5 C6 166.9(4)
N1 C4 C5 C10 -14.2(7)
C28 C23 C24 C25 0.4(6)
B1 C23 C24 C25 177.9(4)
C10 C5 C6 F1 -177.8(4)
C4 C5 C6 F1 1.1(6)
C10 C5 C6 C7 2.1(7)
C4 C5 C6 C7 -179.0(4)
C17 C22 C21 C20 -1.3(6)
C1 O1 B1 C11 -78.4(4)
C1 O1 B1 C23 48.6(5)
C1 O1 B1 C17 165.5(3)
C16 C11 B1 O1 9.4(5)
C12 C11 B1 O1 -166.8(3)
C16 C11 B1 C23 -113.7(4)
C12 C11 B1 C23 70.0(4)
C16 C11 B1 C17 121.7(4)
C12 C11 B1 C17 -54.6(5)
C28 C23 B1 O1 -138.7(4)
C24 C23 B1 O1 44.1(4)
C28 C23 B1 C11 -15.9(5)
C24 C23 B1 C11 166.9(3)
C28 C23 B1 C17 108.5(4)
C24 C23 B1 C17 -68.7(4)
C18 C17 B1 O1 21.7(5)
C22 C17 B1 O1 -162.4(3)
C18 C17 B1 C11 -93.9(4)
C22 C17 B1 C11 82.0(4)
C18 C17 B1 C23 138.2(4)
C22 C17 B1 C23 -45.9(5)
C24 C23 C28 C27 1.4(6)
B1 C23 C28 C27 -175.9(4)
C12 C11 C16 C15 -1.0(6)
B1 C11 C16 C15 -177.4(4)
C18 C19 C20 C21 0.8(6)
C22 C21 C20 C19 0.2(6)
C12 C13 C14 C15 -0.8(6)
C13 C14 C15 C16 0.6(7)
C11 C16 C15 C14 0.3(7)
C23 C24 C25 C26 -1.5(7)
C24 C25 C26 C27 0.7(7)
C25 C26 C27 C28 1.0(8)
C23 C28 C27 C26 -2.1(7)
C6 C5 C10 C9 -1.5(8)
C4 C5 C10 C9 179.6(5)
F1 C6 C7 C8 178.8(5)
C5 C6 C7 C8 -1.2(7)
C5 C10 C9 C8 0.1(10)
C10 C9 C8 C7 0.9(11)
C6 C7 C8 C9 -0.4(9)
Cl1 C29 C30 Cl2 75.4(8)
